data_4070813
loop_
_publ_author_name
'Schaffrath, Markus'
'Villinger, Alexander'
'Michalik, Dirk'
'Rosenthal, Uwe'
'Schulz, Axel'

_publ_section_title
;
 Titanocene-Mediated Formation of Phosphorus&#x2212;Phosphorus Bonds
;
_journal_issue 7
_journal_name_full Organometallics
_journal_page_first 1393
_journal_paper_doi 10.1021/om701038p
_journal_volume 27
_journal_year 2008
_chemical_formula_moiety 'C18 H54 Cl2 N4 P2 Si6'
_chemical_formula_sum 'C18 H54 Cl2 N4 P2 Si6'
_chemical_formula_weight 628.03
_chemical_name_systematic
;
?
;
_space_group_IT_number 2
_symmetry_cell_setting triclinic
_symmetry_Int_Tables_number 2
_symmetry_space_group_name_Hall '-P 1'
_symmetry_space_group_name_H-M 'P -1'
_atom_sites_solution_hydrogens geom
_atom_sites_solution_primary direct
_atom_sites_solution_secondary difmap
_audit_creation_method SHELXL-97
_cell_angle_alpha 77.45(3)
_cell_angle_beta 83.69(3)
_cell_angle_gamma 63.81(3)
_cell_formula_units_Z 1
_cell_length_a 8.7620(18)
_cell_length_b 9.2460(18)
_cell_length_c 12.340(3)
_cell_measurement_reflns_used 8704
_cell_measurement_temperature 173(2)
_cell_measurement_theta_max 83.833
_cell_measurement_theta_min 4.988
_cell_volume 875.5(4)
_computing_cell_refinement 'Bruker Apex v2.0-2'
_computing_data_collection 'Bruker Apex v2.0-2'
_computing_data_reduction 'Bruker SAINT'
_computing_molecular_graphics 'ORTEP-3 (Farrugia, 1997)'
_computing_publication_material SHELXL-97
_computing_structure_refinement 'SHELXL-97 (Sheldrick, 1997)'
_computing_structure_solution 'SHELXS-97 (Sheldrick, 1997)'
_diffrn_ambient_temperature 173(2)
_diffrn_measured_fraction_theta_full 0.993
_diffrn_measured_fraction_theta_max 0.993
_diffrn_measurement_device_type 'Bruker-Nonius Apex X8-CCD-diffractometer'
_diffrn_measurement_method '\w scans'
_diffrn_radiation_monochromator graphite
_diffrn_radiation_source 'fine-focus sealed tube'
_diffrn_radiation_type MoK\a
_diffrn_radiation_wavelength 0.71073
_diffrn_reflns_av_R_equivalents 0.0208
_diffrn_reflns_av_sigmaI/netI 0.0138
_diffrn_reflns_limit_h_max 11
_diffrn_reflns_limit_h_min -11
_diffrn_reflns_limit_k_max 11
_diffrn_reflns_limit_k_min -12
_diffrn_reflns_limit_l_max 16
_diffrn_reflns_limit_l_min -16
_diffrn_reflns_number 21470
_diffrn_reflns_theta_full 27.50
_diffrn_reflns_theta_max 27.50
_diffrn_reflns_theta_min 2.50
_exptl_absorpt_coefficient_mu 0.497
_exptl_absorpt_correction_T_max 0.9071
_exptl_absorpt_correction_T_min 0.8297
_exptl_absorpt_correction_type multi-scan
_exptl_absorpt_process_details '(SADABS; Sheldrick, 2004)'
_exptl_crystal_colour 'pale yellow'
_exptl_crystal_density_diffrn 1.191
_exptl_crystal_density_method 'not measured'
_exptl_crystal_description block
_exptl_crystal_F_000 338
_exptl_crystal_size_max 0.39
_exptl_crystal_size_mid 0.26
_exptl_crystal_size_min 0.20
_refine_diff_density_max 0.347
_refine_diff_density_min -0.220
_refine_diff_density_rms 0.038
_refine_ls_extinction_method none
_refine_ls_goodness_of_fit_ref 1.063
_refine_ls_hydrogen_treatment mixed
_refine_ls_matrix_type full
_refine_ls_number_parameters 154
_refine_ls_number_reflns 3978
_refine_ls_number_restraints 0
_refine_ls_restrained_S_all 1.063
_refine_ls_R_factor_all 0.0214
_refine_ls_R_factor_gt 0.0200
_refine_ls_shift/su_max 0.001
_refine_ls_shift/su_mean 0.000
_refine_ls_structure_factor_coef Fsqd
_refine_ls_weighting_details 'calc w=1/[\s^2^(Fo^2^)+(0.0305P)^2^+0.2135P] where P=(Fo^2^+2Fc^2^)/3'
_refine_ls_weighting_scheme calc
_refine_ls_wR_factor_gt 0.0574
_refine_ls_wR_factor_ref 0.0583
_reflns_number_gt 3785
_reflns_number_total 3978
_reflns_threshold_expression >2sigma(I)
_cod_data_source_file om701038p-file001.cif
_cod_data_source_block avms07
_cod_original_cell_volume 875.5(3)
_cod_original_sg_symbol_H-M P-1
_cod_database_code 4070813

loop_
_symmetry_equiv_pos_as_xyz
'x, y, z'
'-x, -y, -z'

loop_
_atom_site_label
_atom_site_type_symbol
_atom_site_fract_x
_atom_site_fract_y
_atom_site_fract_z
_atom_site_U_iso_or_equiv
_atom_site_adp_type
_atom_site_occupancy
_atom_site_symmetry_multiplicity
_atom_site_calc_flag
_atom_site_refinement_flags
P1 P 1.10095(3) 0.42577(3) 0.064664(19) 0.01767(6) Uani 1 1 d .
Cl1 Cl 1.12000(3) 0.64162(3) 0.08309(2) 0.02748(7) Uani 1 1 d .
N1 N 0.98744(10) 0.38052(9) 0.17432(6) 0.01779(15) Uani 1 1 d .
N2 N 1.09467(10) 0.22829(9) 0.25074(7) 0.01944(16) Uani 1 1 d .
Si1 Si 0.77508(3) 0.49283(3) 0.22284(2) 0.02242(7) Uani 1 1 d .
Si2 Si 1.11958(3) 0.04783(3) 0.21054(2) 0.02252(7) Uani 1 1 d .
Si3 Si 1.22420(4) 0.24338(4) 0.34286(2) 0.02533(7) Uani 1 1 d .
C1 C 0.73546(15) 0.70735(14) 0.22430(11) 0.0374(3) Uani 1 1 d .
H1A H 0.8179 0.7062 0.2725 0.056 Uiso 1 1 calc R
H1B H 0.6199 0.7664 0.2524 0.056 Uiso 1 1 calc R
H1C H 0.7477 0.7624 0.1487 0.056 Uiso 1 1 calc R
C2 C 0.74976(15) 0.38767(15) 0.36556(9) 0.0343(2) Uani 1 1 d .
H2A H 0.7719 0.2745 0.3643 0.051 Uiso 1 1 calc R
H2B H 0.6335 0.4461 0.3928 0.051 Uiso 1 1 calc R
H2C H 0.8306 0.3870 0.4148 0.051 Uiso 1 1 calc R
C3 C 0.60884(13) 0.50663(15) 0.13434(10) 0.0328(2) Uani 1 1 d .
H3A H 0.6085 0.5767 0.0622 0.049 Uiso 1 1 calc R
H3B H 0.4973 0.5538 0.1708 0.049 Uiso 1 1 calc R
H3C H 0.6332 0.3966 0.1234 0.049 Uiso 1 1 calc R
C4 C 1.22578(16) -0.13000(14) 0.32429(11) 0.0381(3) Uani 1 1 d .
H4A H 1.3359 -0.1355 0.3395 0.057 Uiso 1 1 calc R
H4B H 1.2434 -0.2317 0.3018 0.057 Uiso 1 1 calc R
H4C H 1.1539 -0.1163 0.3915 0.057 Uiso 1 1 calc R
C5 C 1.25637(15) 0.00535(13) 0.08409(10) 0.0325(2) Uani 1 1 d .
H5A H 1.1960 0.0859 0.0193 0.049 Uiso 1 1 calc R
H5B H 1.2830 -0.1053 0.0733 0.049 Uiso 1 1 calc R
H5C H 1.3621 0.0131 0.0931 0.049 Uiso 1 1 calc R
C6 C 0.91020(15) 0.05633(14) 0.18661(11) 0.0350(3) Uani 1 1 d .
H6A H 0.8407 0.0708 0.2548 0.052 Uiso 1 1 calc R
H6B H 0.9271 -0.0462 0.1657 0.052 Uiso 1 1 calc R
H6C H 0.8522 0.1488 0.1267 0.052 Uiso 1 1 calc R
C7 C 1.44572(15) 0.17570(19) 0.28649(12) 0.0449(3) Uani 1 1 d .
H7A H 1.4928 0.0595 0.2815 0.067 Uiso 1 1 calc R
H7B H 1.5157 0.1908 0.3358 0.067 Uiso 1 1 calc R
H7C H 1.4453 0.2412 0.2124 0.067 Uiso 1 1 calc R
C8 C 1.2223(2) 0.1175(2) 0.48296(11) 0.0511(4) Uani 1 1 d .
H8A H 1.1046 0.1403 0.5064 0.077 Uiso 1 1 calc R
H8B H 1.2751 0.1453 0.5364 0.077 Uiso 1 1 calc R
H8C H 1.2861 0.0007 0.4797 0.077 Uiso 1 1 calc R
C9 C 1.14753(18) 0.45650(16) 0.36547(10) 0.0404(3) Uani 1 1 d .
H9A H 1.1481 0.5288 0.2945 0.061 Uiso 1 1 calc R
H9B H 1.2225 0.4596 0.4174 0.061 Uiso 1 1 calc R
H9C H 1.0315 0.4937 0.3964 0.061 Uiso 1 1 calc R

loop_
_atom_site_aniso_label
_atom_site_aniso_U_11
_atom_site_aniso_U_22
_atom_site_aniso_U_33
_atom_site_aniso_U_23
_atom_site_aniso_U_13
_atom_site_aniso_U_12
P1 0.01769(12) 0.01692(12) 0.01755(12) -0.00180(9) -0.00100(9) -0.00717(9)
Cl1 0.03538(14) 0.02764(13) 0.02756(13) -0.00555(9) -0.00222(10) -0.02032(11)
N1 0.0169(3) 0.0163(3) 0.0175(4) -0.0002(3) -0.0020(3) -0.0057(3)
N2 0.0200(4) 0.0169(4) 0.0190(4) 0.0014(3) -0.0044(3) -0.0070(3)
Si1 0.01840(13) 0.02215(14) 0.02454(14) -0.00508(10) 0.00262(10) -0.00716(10)
Si2 0.02319(14) 0.01647(13) 0.02635(14) -0.00137(10) -0.00103(10) -0.00823(10)
Si3 0.02699(15) 0.02982(15) 0.02056(14) 0.00098(11) -0.00701(11) -0.01458(12)
C1 0.0311(6) 0.0263(5) 0.0505(7) -0.0136(5) 0.0096(5) -0.0080(5)
C2 0.0325(6) 0.0416(6) 0.0272(5) -0.0060(5) 0.0077(4) -0.0166(5)
C3 0.0188(5) 0.0393(6) 0.0366(6) -0.0049(5) -0.0007(4) -0.0101(4)
C4 0.0416(6) 0.0246(5) 0.0394(6) 0.0056(5) -0.0024(5) -0.0113(5)
C5 0.0375(6) 0.0242(5) 0.0329(6) -0.0087(4) 0.0041(5) -0.0103(4)
C6 0.0321(6) 0.0295(5) 0.0497(7) -0.0111(5) -0.0022(5) -0.0171(5)
C7 0.0271(6) 0.0564(8) 0.0546(8) -0.0095(6) -0.0072(5) -0.0200(6)
C8 0.0701(10) 0.0608(9) 0.0265(6) 0.0106(6) -0.0170(6) -0.0367(8)
C9 0.0575(8) 0.0416(7) 0.0305(6) -0.0108(5) -0.0096(5) -0.0250(6)

loop_
_atom_type_symbol
_atom_type_description
_atom_type_scat_dispersion_real
_atom_type_scat_dispersion_imag
_atom_type_scat_source
C C 0.0033 0.0016 'International Tables Vol C Tables 4.2.6.8 and 6.1.1.4'
H H 0.0000 0.0000 'International Tables Vol C Tables 4.2.6.8 and 6.1.1.4'
N N 0.0061 0.0033 'International Tables Vol C Tables 4.2.6.8 and 6.1.1.4'
Si Si 0.0817 0.0704 'International Tables Vol C Tables 4.2.6.8 and 6.1.1.4'
P P 0.1023 0.0942 'International Tables Vol C Tables 4.2.6.8 and 6.1.1.4'
Cl Cl 0.1484 0.1585 'International Tables Vol C Tables 4.2.6.8 and 6.1.1.4'

loop_
_geom_angle_atom_site_label_1
_geom_angle_atom_site_label_2
_geom_angle_atom_site_label_3
_geom_angle
_geom_angle_site_symmetry_3
_geom_angle_publ_flag
N1 P1 Cl1 106.76(4) . yes
N1 P1 P1 102.05(4) 2_765 yes
Cl1 P1 P1 90.87(3) 2_765 yes
N2 N1 P1 111.46(6) . yes
N2 N1 Si1 115.81(6) . yes
P1 N1 Si1 132.17(5) . yes
N1 N2 Si3 117.63(6) . yes
N1 N2 Si2 113.46(6) . yes
Si3 N2 Si2 126.36(5) . yes
N1 Si1 C3 113.20(5) . ?
N1 Si1 C2 108.36(6) . ?
C3 Si1 C2 108.34(6) . ?
N1 Si1 C1 110.40(5) . ?
C3 Si1 C1 106.58(7) . ?
C2 Si1 C1 109.91(7) . ?
N2 Si2 C6 110.93(5) . ?
N2 Si2 C5 112.93(5) . ?
C6 Si2 C5 109.19(6) . ?
N2 Si2 C4 108.83(6) . ?
C6 Si2 C4 108.04(7) . ?
C5 Si2 C4 106.71(6) . ?
N2 Si3 C9 111.99(6) . ?
N2 Si3 C7 109.85(6) . ?
C9 Si3 C7 108.27(7) . ?
N2 Si3 C8 111.04(6) . ?
C9 Si3 C8 105.56(7) . ?
C7 Si3 C8 110.03(8) . ?
Si1 C1 H1A 109.5 . ?
Si1 C1 H1B 109.5 . ?
H1A C1 H1B 109.5 . ?
Si1 C1 H1C 109.5 . ?
H1A C1 H1C 109.5 . ?
H1B C1 H1C 109.5 . ?
Si1 C2 H2A 109.5 . ?
Si1 C2 H2B 109.5 . ?
H2A C2 H2B 109.5 . ?
Si1 C2 H2C 109.5 . ?
H2A C2 H2C 109.5 . ?
H2B C2 H2C 109.5 . ?
Si1 C3 H3A 109.5 . ?
Si1 C3 H3B 109.5 . ?
H3A C3 H3B 109.5 . ?
Si1 C3 H3C 109.5 . ?
H3A C3 H3C 109.5 . ?
H3B C3 H3C 109.5 . ?
Si2 C4 H4A 109.5 . ?
Si2 C4 H4B 109.5 . ?
H4A C4 H4B 109.5 . ?
Si2 C4 H4C 109.5 . ?
H4A C4 H4C 109.5 . ?
H4B C4 H4C 109.5 . ?
Si2 C5 H5A 109.5 . ?
Si2 C5 H5B 109.5 . ?
H5A C5 H5B 109.5 . ?
Si2 C5 H5C 109.5 . ?
H5A C5 H5C 109.5 . ?
H5B C5 H5C 109.5 . ?
Si2 C6 H6A 109.5 . ?
Si2 C6 H6B 109.5 . ?
H6A C6 H6B 109.5 . ?
Si2 C6 H6C 109.5 . ?
H6A C6 H6C 109.5 . ?
H6B C6 H6C 109.5 . ?
Si3 C7 H7A 109.5 . ?
Si3 C7 H7B 109.5 . ?
H7A C7 H7B 109.5 . ?
Si3 C7 H7C 109.5 . ?
H7A C7 H7C 109.5 . ?
H7B C7 H7C 109.5 . ?
Si3 C8 H8A 109.5 . ?
Si3 C8 H8B 109.5 . ?
H8A C8 H8B 109.5 . ?
Si3 C8 H8C 109.5 . ?
H8A C8 H8C 109.5 . ?
H8B C8 H8C 109.5 . ?
Si3 C9 H9A 109.5 . ?
Si3 C9 H9B 109.5 . ?
H9A C9 H9B 109.5 . ?
Si3 C9 H9C 109.5 . ?
H9A C9 H9C 109.5 . ?
H9B C9 H9C 109.5 . ?

loop_
_geom_bond_atom_site_label_1
_geom_bond_atom_site_label_2
_geom_bond_distance
_geom_bond_site_symmetry_2
_geom_bond_publ_flag
P1 N1 1.6795(9) . yes
P1 Cl1 2.1359(5) . yes
P1 P1 2.2551(11) 2_765 yes
N1 N2 1.4846(12) . yes
N1 Si1 1.7942(11) . yes
N2 Si3 1.7583(10) . yes
N2 Si2 1.7584(9) . yes
Si1 C3 1.8589(13) . yes
Si1 C2 1.8592(13) . yes
Si1 C1 1.8605(12) . yes
Si2 C6 1.8549(12) . yes
Si2 C5 1.8615(13) . yes
Si2 C4 1.8637(14) . yes
Si3 C9 1.8551(14) . yes
Si3 C7 1.8609(15) . yes
Si3 C8 1.8657(14) . yes
C1 H1A 0.9800 . ?
C1 H1B 0.9800 . ?
C1 H1C 0.9800 . ?
C2 H2A 0.9800 . ?
C2 H2B 0.9800 . ?
C2 H2C 0.9800 . ?
C3 H3A 0.9800 . ?
C3 H3B 0.9800 . ?
C3 H3C 0.9800 . ?
C4 H4A 0.9800 . ?
C4 H4B 0.9800 . ?
C4 H4C 0.9800 . ?
C5 H5A 0.9800 . ?
C5 H5B 0.9800 . ?
C5 H5C 0.9800 . ?
C6 H6A 0.9800 . ?
C6 H6B 0.9800 . ?
C6 H6C 0.9800 . ?
C7 H7A 0.9800 . ?
C7 H7B 0.9800 . ?
C7 H7C 0.9800 . ?
C8 H8A 0.9800 . ?
C8 H8B 0.9800 . ?
C8 H8C 0.9800 . ?
C9 H9A 0.9800 . ?
C9 H9B 0.9800 . ?
C9 H9C 0.9800 . ?

loop_
_geom_torsion_atom_site_label_1
_geom_torsion_atom_site_label_2
_geom_torsion_atom_site_label_3
_geom_torsion_atom_site_label_4
_geom_torsion
_geom_torsion_site_symmetry_1
_geom_torsion_publ_flag
Cl1 P1 N1 N2 -110.71(6) . yes
P1 P1 N1 N2 154.67(5) 2_765 yes
Cl1 P1 N1 Si1 60.18(7) . yes
P1 P1 N1 Si1 -34.44(7) 2_765 yes
P1 N1 N2 Si3 79.62(7) . yes
Si1 N1 N2 Si3 -92.89(7) . yes
P1 N1 N2 Si2 -83.46(7) . yes
Si1 N1 N2 Si2 104.03(6) . yes
N2 N1 Si1 C3 -117.39(7) . ?
P1 N1 Si1 C3 72.03(8) . ?
N2 N1 Si1 C2 2.81(8) . ?
P1 N1 Si1 C2 -167.77(7) . ?
N2 N1 Si1 C1 123.22(7) . ?
P1 N1 Si1 C1 -47.35(8) . ?
N1 N2 Si2 C6 -52.19(8) . ?
Si3 N2 Si2 C6 146.48(7) . ?
N1 N2 Si2 C5 70.76(8) . ?
Si3 N2 Si2 C5 -90.57(7) . ?
N1 N2 Si2 C4 -170.93(6) . ?
Si3 N2 Si2 C4 27.74(8) . ?
N1 N2 Si3 C9 21.30(9) . ?
Si2 N2 Si3 C9 -178.05(6) . ?
N1 N2 Si3 C7 -99.04(8) . ?
Si2 N2 Si3 C7 61.60(8) . ?
N1 N2 Si3 C8 139.03(8) . ?
Si2 N2 Si3 C8 -60.33(9) . ?
